data_4066539
loop_
_publ_author_name
'Schwarz, Andrew D.'
'Herbert, Katherine R.'
'Paniagua, Cristina'
'Mountford, Philip'

_publ_section_title
;
 Ligand Variations in New Sulfonamide-Supported Group 4 Ring-Opening
 Polymerization Catalysts
;
_journal_issue 18
_journal_name_full Organometallics
_journal_page_first 4171
_journal_paper_doi 10.1021/om100508j
_journal_volume 29
_journal_year 2010
_chemical_formula_moiety 'C29 H41 N5 O4 S2 Ti1. C6 H6'
_chemical_formula_sum 'C35 H47 N5 O4 S2 Ti'
_chemical_formula_weight 713.82
_chemical_name_systematic
;
Ti{PhCH2N(CH2CH2NTs)2}(NMe2)2
;
_space_group_IT_number 14
_symmetry_cell_setting monoclinic
_symmetry_space_group_name_Hall '-P 2yn'
_symmetry_space_group_name_H-M 'P 1 21/n 1'
_atom_sites_solution_hydrogens geom
_atom_sites_solution_primary direct
_atom_sites_solution_secondary difmap
_audit_creation_method CRYSTALS_ver_12.84
_cell_angle_alpha 90
_cell_angle_beta 94.2902(8)
_cell_angle_gamma 90
_cell_formula_units_Z 4
_cell_length_a 8.3514(2)
_cell_length_b 28.2936(5)
_cell_length_c 15.3443(3)
_cell_measurement_reflns_used 5670
_cell_measurement_temperature 150
_cell_measurement_theta_max 27
_cell_measurement_theta_min 5
_cell_volume 3615.56(13)
_computing_cell_refinement 'DENZO/SCALEPACK (Otwinowski & Minor, 1997)'
_computing_data_collection 'COLLECT (Nonius, 1997-2001).'
_computing_data_reduction 'DENZO/SCALEPACK (Otwinowski & Minor, 1997)'
_computing_molecular_graphics 'CAMERON (Watkin et al., 1996)'
_computing_publication_material 'CRYSTALS (Betteridge et al., 2003)'
_computing_structure_refinement 'CRYSTALS (Betteridge et al., 2003)'
_computing_structure_solution 'SIR92 (Altomare et al., 1994)'
_diffrn_ambient_temperature 150
_diffrn_measured_fraction_theta_full 0.941
_diffrn_measured_fraction_theta_max 0.935
_diffrn_measurement_device_type 'Nonius KappaCCD'
_diffrn_measurement_method \w
_diffrn_radiation_monochromator graphite
_diffrn_radiation_type 'Mo K\a'
_diffrn_radiation_wavelength 0.71073
_diffrn_reflns_av_R_equivalents 0.031
_diffrn_reflns_limit_h_max 10
_diffrn_reflns_limit_h_min -10
_diffrn_reflns_limit_k_max 33
_diffrn_reflns_limit_k_min -36
_diffrn_reflns_limit_l_max 19
_diffrn_reflns_limit_l_min -19
_diffrn_reflns_number 11447
_diffrn_reflns_theta_full 26.392
_diffrn_reflns_theta_max 27.491
_diffrn_reflns_theta_min 5.096
_diffrn_standards_number 0
_exptl_absorpt_coefficient_mu 0.396
_exptl_absorpt_correction_T_max 0.98
_exptl_absorpt_correction_T_min 0.92
_exptl_absorpt_correction_type multi-scan
_exptl_absorpt_process_details 'DENZO/SCALEPACK (Otwinowski & Minor, 1997)'
_exptl_crystal_colour orange
_exptl_crystal_density_diffrn 1.311
_exptl_crystal_description plate
_exptl_crystal_F_000 1512.000
_exptl_crystal_size_max 0.40
_exptl_crystal_size_mid 0.20
_exptl_crystal_size_min 0.04
_refine_diff_density_max 0.36
_refine_diff_density_min -0.34
_refine_ls_extinction_method None
_refine_ls_goodness_of_fit_ref 1.1309
_refine_ls_hydrogen_treatment constr
_refine_ls_matrix_type full
_refine_ls_number_parameters 433
_refine_ls_number_reflns 4788
_refine_ls_number_restraints 14
_refine_ls_R_factor_all 0.0812
_refine_ls_R_factor_gt 0.0398
_refine_ls_shift/su_max 0.000919
_refine_ls_structure_factor_coef F
_refine_ls_weighting_details
;
 Method, part 1, Chebychev polynomial, (Watkin, 1994, Prince, 1982) 
 [weight] = 1.0/[A~0~*T~0~(x)+A~1~*T~1~(x) ... +A~n-1~]*T~n-1~(x)] 
 where A~i~ are the Chebychev coefficients listed below and x= Fcalc/Fmax 
 Method = Robust Weighting (Prince, 1982) 
 W = [weight] * [1-(deltaF/6*sigmaF)^2^]^2^ 
 A~i~ are: 
 0.428 -0.556 0.569E-01 -0.228 
;
_refine_ls_weighting_scheme calc
_refine_ls_wR_factor_all 0.0485
_refine_ls_wR_factor_gt 0.0292
_refine_ls_wR_factor_ref 0.0292
_reflns_limit_h_max 10
_reflns_limit_h_min -10
_reflns_limit_k_max 36
_reflns_limit_k_min 0
_reflns_limit_l_max 19
_reflns_limit_l_min 0
_reflns_number_gt 4788
_reflns_number_total 7757
_reflns_threshold_expression I>3.0\s(I)
_oxford_diffrn_Wilson_B_factor 2.01
_oxford_diffrn_Wilson_scale 9.45
_oxford_refine_ls_scale 0.3402(3)
_cod_data_source_file om100508j_si_002.cif
_cod_data_source_block COMPOUND_19
_cod_depositor_comments
;
The following automatic conversions were performed:

'_symmetry_cell_setting' value 'Monoclinic' changed to 'monoclinic'
according to /home/saulius/struct/CIF-dictionaries/cif_core.dic
dictionary named 'cif_core.dic' version 2.4.1 from 2010-06-29.

Automatic conversion script
Id: cif_fix_values 1715 2011-07-08 13:25:40Z adriana 
;
_cod_original_sg_symbol_H-M 'P 1 21/n 1 '
_cod_original_formula_sum 'C35 H47 N5 O4 S2 Ti1'
_cod_database_code 4066539

loop_
_symmetry_equiv_pos_as_xyz
x,y,z
-x,-y,-z
-x+1/2,y+1/2,-z+1/2
x+1/2,-y+1/2,z+1/2

loop_
_atom_site_label
_atom_site_type_symbol
_atom_site_fract_x
_atom_site_fract_y
_atom_site_fract_z
_atom_site_U_iso_or_equiv
_atom_site_occupancy
_atom_site_adp_type
_atom_site_refinement_flags_posn
_atom_site_refinement_flags_adp
Ti1 Ti 1.23733(5) 0.295237(16) 0.57274(3) 0.0204 1.0000 Uani . .
N1 N 1.1535(2) 0.23758(7) 0.47626(12) 0.0218 1.0000 Uani . .
N2 N 1.1148(2) 0.24570(7) 0.64273(12) 0.0250 1.0000 Uani . .
N3 N 1.1693(2) 0.33166(7) 0.46126(12) 0.0243 1.0000 Uani . .
N4 N 1.2150(3) 0.34319(8) 0.65666(13) 0.0298 1.0000 Uani . .
N5 N 1.4601(2) 0.28598(7) 0.57419(12) 0.0247 1.0000 Uani . .
S1 S 1.12193(8) 0.23640(2) 0.74617(4) 0.0288 1.0000 Uani . .
S2 S 1.19084(7) 0.38835(2) 0.45122(4) 0.0262 1.0000 Uani . .
O1 O 1.2599(2) 0.26024(7) 0.78714(11) 0.0357 1.0000 Uani . .
O2 O 0.9696(2) 0.24552(7) 0.78126(12) 0.0408 1.0000 Uani . .
O3 O 1.3341(2) 0.40270(7) 0.50170(12) 0.0335 1.0000 Uani . .
O4 O 1.1772(2) 0.40076(7) 0.35971(11) 0.0342 1.0000 Uani . .
C1 C 1.2597(3) 0.19507(9) 0.48716(16) 0.0275 1.0000 Uani . .
C2 C 1.2103(3) 0.15160(10) 0.43469(17) 0.0297 1.0000 Uani . .
C3 C 1.1291(4) 0.11492(11) 0.4725(2) 0.0460 1.0000 Uani . .
C4 C 1.0894(5) 0.07405(12) 0.4244(2) 0.0590 1.0000 Uani . .
C5 C 1.1329(4) 0.06975(11) 0.3401(2) 0.0496 1.0000 Uani . .
C6 C 1.2141(4) 0.10564(11) 0.3023(2) 0.0417 1.0000 Uani . .
C7 C 1.2516(3) 0.14658(10) 0.34895(17) 0.0347 1.0000 Uani . .
C8 C 0.9877(3) 0.22800(9) 0.49917(15) 0.0259 1.0000 Uani . .
C9 C 0.9898(3) 0.21646(10) 0.59545(15) 0.0283 1.0000 Uani . .
C10 C 1.1531(3) 0.17448(10) 0.75503(15) 0.0290 1.0000 Uani . .
C11 C 1.0344(3) 0.14511(10) 0.78341(16) 0.0342 1.0000 Uani . .
C12 C 1.0569(3) 0.09665(11) 0.78316(18) 0.0395 1.0000 Uani . .
C13 C 1.1946(4) 0.07680(11) 0.75415(19) 0.0396 1.0000 Uani . .
C14 C 1.3141(3) 0.10667(11) 0.72696(17) 0.0358 1.0000 Uani . .
C15 C 1.2941(3) 0.15514(10) 0.72714(16) 0.0315 1.0000 Uani . .
C16 C 1.2172(4) 0.02384(12) 0.7517(3) 0.0638 1.0000 Uani . .
C17 C 1.1531(3) 0.25684(9) 0.38650(15) 0.0276 1.0000 Uani . .
C18 C 1.0904(3) 0.30704(9) 0.38509(16) 0.0301 1.0000 Uani . .
C19 C 1.0270(3) 0.41532(9) 0.49909(16) 0.0255 1.0000 Uani . .
C20 C 1.0542(3) 0.44985(10) 0.56267(18) 0.0344 1.0000 Uani . .
C21 C 0.9251(3) 0.47162(10) 0.59769(18) 0.0359 1.0000 Uani . .
C22 C 0.7682(3) 0.45945(9) 0.57039(17) 0.0295 1.0000 Uani . .
C23 C 0.7438(3) 0.42503(10) 0.50604(18) 0.0329 1.0000 Uani . .
C24 C 0.8710(3) 0.40326(10) 0.47000(17) 0.0320 1.0000 Uani . .
C25 C 0.6282(3) 0.48364(10) 0.60815(19) 0.0384 1.0000 Uani . .
C26 C 1.0610(3) 0.35295(11) 0.69218(18) 0.0407 1.0000 Uani . .
C27 C 1.3438(4) 0.36971(11) 0.70352(19) 0.0430 1.0000 Uani . .
C28 C 1.5643(3) 0.29704(12) 0.50542(17) 0.0392 1.0000 Uani . .
C29 C 1.5476(3) 0.26620(12) 0.65059(17) 0.0399 1.0000 Uani . .
H11 H 1.3816 0.1760 0.7106 0.0500 1.0000 Uiso R .
H12 H 1.2660 0.1860 0.5503 0.0351 1.0000 Uiso R .
H31 H 1.1000 0.1177 0.5343 0.0587 1.0000 Uiso R .
H41 H 1.0284 0.0480 0.4509 0.0712 1.0000 Uiso R .
H51 H 1.1046 0.0404 0.3059 0.0597 1.0000 Uiso R .
H61 H 1.2467 0.1020 0.2412 0.0512 1.0000 Uiso R .
H71 H 1.3095 0.1728 0.3211 0.0431 1.0000 Uiso R .
H81 H 0.9200 0.2567 0.4865 0.0337 1.0000 Uiso R .
H82 H 0.9423 0.2008 0.4638 0.0337 1.0000 Uiso R .
H91 H 0.8828 0.2235 0.6176 0.0364 1.0000 Uiso R .
H92 H 1.0156 0.1822 0.6047 0.0364 1.0000 Uiso R .
H111 H 0.9336 0.1590 0.8037 0.0422 1.0000 Uiso R .
H121 H 0.9720 0.0755 0.8044 0.0495 1.0000 Uiso R .
H141 H 1.4148 0.0928 0.7064 0.0435 1.0000 Uiso R .
H161 H 1.3232 0.0160 0.7290 0.0777 1.0000 Uiso R .
H162 H 1.2133 0.0109 0.8122 0.0777 1.0000 Uiso R .
H163 H 1.1289 0.0095 0.7127 0.0777 1.0000 Uiso R .
H171 H 1.2653 0.2567 0.3677 0.0342 1.0000 Uiso R .
H172 H 1.0832 0.2367 0.3458 0.0342 1.0000 Uiso R .
H181 H 1.1164 0.3234 0.3301 0.0373 1.0000 Uiso R .
H182 H 0.9714 0.3068 0.3891 0.0373 1.0000 Uiso R .
H201 H 1.1668 0.4590 0.5824 0.0430 1.0000 Uiso R .
H211 H 0.9449 0.4964 0.6437 0.0443 1.0000 Uiso R .
H231 H 0.6317 0.4156 0.4860 0.0403 1.0000 Uiso R .
H241 H 0.8517 0.3793 0.4225 0.0394 1.0000 Uiso R .
H251 H 0.5252 0.4704 0.5809 0.0479 1.0000 Uiso R .
H252 H 0.6330 0.5183 0.5958 0.0479 1.0000 Uiso R .
H253 H 0.6338 0.4784 0.6728 0.0479 1.0000 Uiso R .
H261 H 1.0402 0.3877 0.6894 0.0523 1.0000 Uiso R .
H262 H 0.9744 0.3360 0.6561 0.0523 1.0000 Uiso R .
H263 H 1.0634 0.3419 0.7542 0.0523 1.0000 Uiso R .
H271 H 1.3466 0.3624 0.7674 0.0529 1.0000 Uiso R .
H272 H 1.4491 0.3611 0.6809 0.0529 1.0000 Uiso R .
H273 H 1.3241 0.4043 0.6944 0.0529 1.0000 Uiso R .
H281 H 1.6494 0.3196 0.5284 0.0498 1.0000 Uiso R .
H282 H 1.6156 0.2673 0.4858 0.0498 1.0000 Uiso R .
H283 H 1.4998 0.3117 0.4549 0.0498 1.0000 Uiso R .
H291 H 1.6380 0.2877 0.6705 0.0495 1.0000 Uiso R .
H292 H 1.5914 0.2345 0.6358 0.0495 1.0000 Uiso R .
H293 H 1.4736 0.2626 0.6985 0.0495 1.0000 Uiso R .
C101 C 0.7026(8) 0.0706(3) 0.6187(5) 0.1102 0.8580 Uani . U
C102 C 0.6986(6) 0.1130(3) 0.6090(4) 0.0857 0.8570 Uani . U
C103 C 0.6658(5) 0.1343(2) 0.5390(4) 0.0763 0.8570 Uani . U
C104 C 0.6415(7) 0.1184(3) 0.4652(4) 0.0885 0.8570 Uani . U
C105 C 0.6428(9) 0.0793(4) 0.4432(5) 0.1130 0.8570 Uani . U
C106 C 0.6535(12) 0.0461(3) 0.4870(7) 0.1319 0.8570 Uani . U
C107 C 0.6741(11) 0.0432(3) 0.5642(7) 0.1227 0.8570 Uani . U
H1011 H 0.7286 0.0589 0.6796 0.1325 0.8580 Uiso R .
H1021 H 0.7280 0.1334 0.6611 0.1051 0.8570 Uiso R .
H1031 H 0.6556 0.1694 0.5439 0.0966 0.8570 Uiso R .
H1041 H 0.6222 0.1423 0.4175 0.1072 0.8570 Uiso R .
H1051 H 0.6282 0.0734 0.3788 0.1369 0.8570 Uiso R .
H1061 H 0.6489 0.0149 0.4563 0.1610 0.8570 Uiso R .
H1071 H 0.6634 0.0104 0.5872 0.1486 0.8570 Uiso R .
H1072 H 1.3687 0.2045 0.4705 0.0351 1.0000 Uiso R .

loop_
_atom_site_aniso_label
_atom_site_aniso_U_11
_atom_site_aniso_U_22
_atom_site_aniso_U_33
_atom_site_aniso_U_23
_atom_site_aniso_U_13
_atom_site_aniso_U_12
Ti1 0.01874(19) 0.0253(2) 0.01747(19) -0.00036(17) 0.00288(15) -0.00058(19)
N1 0.0191(9) 0.0257(11) 0.0206(9) 0.0010(8) 0.0015(7) 0.0006(9)
N2 0.0244(10) 0.0305(12) 0.0207(10) -0.0012(8) 0.0062(8) -0.0037(9)
N3 0.0243(10) 0.0261(11) 0.0222(10) 0.0020(8) 0.0008(8) 0.0011(9)
N4 0.0325(11) 0.0311(12) 0.0265(11) -0.0025(9) 0.0068(9) -0.0019(10)
N5 0.0210(9) 0.0316(12) 0.0212(10) -0.0004(8) 0.0001(8) -0.0002(9)
S1 0.0342(3) 0.0342(4) 0.0192(3) 0.0005(3) 0.0098(2) -0.0018(3)
S2 0.0229(3) 0.0273(3) 0.0288(3) 0.0043(3) 0.0039(2) -0.0002(3)
O1 0.0460(11) 0.0388(11) 0.0222(9) -0.0011(8) 0.0009(8) -0.0069(9)
O2 0.0472(12) 0.0439(12) 0.0341(10) 0.0023(9) 0.0219(9) 0.0039(10)
O3 0.0226(9) 0.0335(11) 0.0441(11) 0.0031(8) 0.0009(8) -0.0034(8)
O4 0.0362(10) 0.0348(11) 0.0325(10) 0.0090(8) 0.0082(8) 0.0014(9)
C1 0.0257(12) 0.0309(15) 0.0256(12) -0.0029(10) -0.0008(10) 0.0060(11)
C2 0.0284(13) 0.0288(14) 0.0315(13) -0.0019(11) -0.0013(10) 0.0069(11)
C3 0.064(2) 0.0336(17) 0.0420(17) -0.0013(13) 0.0110(15) 0.0019(16)
C4 0.076(3) 0.0341(18) 0.068(2) -0.0027(16) 0.017(2) -0.0092(18)
C5 0.0543(19) 0.0355(17) 0.058(2) -0.0187(15) -0.0051(16) 0.0000(16)
C6 0.0410(16) 0.0428(18) 0.0411(16) -0.0143(13) 0.0025(13) 0.0046(14)
C7 0.0312(13) 0.0357(16) 0.0373(15) -0.0095(12) 0.0034(11) 0.0034(12)
C8 0.0210(11) 0.0306(14) 0.0262(12) -0.0005(10) 0.0025(9) -0.0010(10)
C9 0.0244(12) 0.0352(15) 0.0257(12) 0.0008(10) 0.0042(10) -0.0053(11)
C10 0.0331(13) 0.0355(15) 0.0190(12) 0.0037(10) 0.0050(10) -0.0021(12)
C11 0.0330(14) 0.0428(17) 0.0276(13) 0.0076(12) 0.0071(11) -0.0051(13)
C12 0.0385(15) 0.0417(17) 0.0382(15) 0.0126(13) 0.0029(12) -0.0079(14)
C13 0.0409(16) 0.0369(16) 0.0402(16) 0.0094(13) -0.0038(13) -0.0059(14)
C14 0.0305(13) 0.0417(17) 0.0346(14) 0.0067(12) -0.0013(11) -0.0001(13)
C15 0.0303(13) 0.0372(15) 0.0266(13) 0.0048(11) 0.0000(10) -0.0066(12)
C16 0.055(2) 0.038(2) 0.097(3) 0.0174(19) 0.000(2) -0.0005(17)
C17 0.0316(13) 0.0308(15) 0.0205(12) -0.0017(10) 0.0025(10) -0.0002(11)
C18 0.0348(14) 0.0334(15) 0.0213(12) 0.0025(10) -0.0033(10) 0.0001(12)
C19 0.0256(12) 0.0228(13) 0.0282(12) 0.0051(10) 0.0028(10) 0.0032(10)
C20 0.0317(14) 0.0316(15) 0.0391(15) -0.0027(12) -0.0020(11) 0.0004(13)
C21 0.0403(15) 0.0300(15) 0.0368(15) -0.0062(12) -0.0003(12) 0.0046(13)
C22 0.0351(14) 0.0228(13) 0.0310(13) 0.0066(10) 0.0065(11) 0.0052(11)
C23 0.0257(13) 0.0326(15) 0.0403(15) -0.0021(12) 0.0029(11) -0.0005(12)
C24 0.0280(12) 0.0324(15) 0.0358(14) -0.0057(12) 0.0030(11) -0.0003(12)
C25 0.0441(16) 0.0319(15) 0.0404(16) 0.0025(12) 0.0112(13) 0.0103(14)
C26 0.0507(17) 0.0361(16) 0.0381(15) -0.0022(13) 0.0213(13) 0.0051(14)
C27 0.0512(18) 0.0391(17) 0.0381(16) -0.0120(13) -0.0003(13) -0.0110(15)
C28 0.0258(12) 0.0563(19) 0.0364(14) 0.0112(14) 0.0070(11) 0.0037(14)
C29 0.0265(13) 0.060(2) 0.0326(14) 0.0100(13) -0.0012(11) 0.0024(14)
C101 0.076(4) 0.138(5) 0.113(5) 0.026(4) -0.014(4) -0.015(5)
C102 0.048(3) 0.127(4) 0.082(3) -0.017(3) 0.004(2) -0.015(4)
C103 0.036(2) 0.081(3) 0.110(3) -0.008(2) -0.004(3) -0.008(2)
C104 0.061(3) 0.117(4) 0.086(3) 0.011(3) -0.001(3) 0.017(4)
C105 0.097(5) 0.134(5) 0.107(5) -0.021(3) -0.003(4) -0.011(6)
C106 0.175(8) 0.096(4) 0.133(5) -0.033(4) 0.064(7) -0.040(6)
C107 0.132(7) 0.089(4) 0.148(6) 0.014(4) 0.015(6) 0.030(5)

loop_
_atom_type_symbol
_atom_type_scat_dispersion_real
_atom_type_scat_dispersion_imag
_atom_type_scat_Cromer_Mann_a1
_atom_type_scat_Cromer_Mann_b1
_atom_type_scat_Cromer_Mann_a2
_atom_type_scat_Cromer_Mann_b2
_atom_type_scat_Cromer_Mann_a3
_atom_type_scat_Cromer_Mann_b3
_atom_type_scat_Cromer_Mann_a4
_atom_type_scat_Cromer_Mann_b4
_atom_type_scat_Cromer_Mann_c
_atom_type_scat_source
Ti 0.2776 0.4457 9.7595 7.8508 7.3558 0.5000 1.6991 35.6338 1.9021 116.1050 1.2807 'International Tables Vol C 4.2.6.8 and 6.1.1.4'
C 0.0033 0.0016 2.3100 20.8439 1.0200 10.2075 1.5886 0.5687 0.8650 51.6512 0.2156 'International Tables Vol C 4.2.6.8 and 6.1.1.4'
H 0.0000 0.0000 0.4930 10.5109 0.3229 26.1257 0.1402 3.1424 0.0408 57.7998 0.0030 'International Tables Vol C 4.2.6.8 and 6.1.1.4'
N 0.0061 0.0033 12.2126 0.0057 3.1322 9.8933 2.0125 28.9975 1.1663 0.5826 -11.5290 'International Tables Vol C 4.2.6.8 and 6.1.1.4'
O 0.0106 0.0060 3.0485 13.2771 2.2868 5.7011 1.5463 0.3239 0.8670 32.9089 0.2508 'International Tables Vol C 4.2.6.8 and 6.1.1.4'
S 0.1246 0.1234 6.9053 1.4679 5.2034 22.2151 1.4379 0.2536 1.5863 56.1720 0.8669 'International Tables Vol C 4.2.6.8 and 6.1.1.4'

loop_
_geom_angle_atom_site_label_1
_geom_angle_atom_site_label_2
_geom_angle_atom_site_label_3
_geom_angle
_geom_angle_publ_flag
N1 Ti1 N2 73.38(7) yes
N1 Ti1 N3 76.36(8) yes
N2 Ti1 N3 130.98(8) yes
N1 Ti1 N4 156.36(8) yes
N2 Ti1 N4 93.13(9) yes
N3 Ti1 N4 99.97(9) yes
N1 Ti1 N5 99.44(8) yes
N2 Ti1 N5 115.17(9) yes
N3 Ti1 N5 107.10(8) yes
N4 Ti1 N5 103.90(9) yes
Ti1 N1 C1 110.62(13) yes
Ti1 N1 C8 102.98(14) yes
C1 N1 C8 112.57(19) yes
Ti1 N1 C17 108.67(15) yes
C1 N1 C17 111.07(18) yes
C8 N1 C17 110.59(18) yes
Ti1 N2 S1 129.59(12) yes
Ti1 N2 C9 118.69(14) yes
S1 N2 C9 111.47(15) yes
Ti1 N3 S2 123.56(11) yes
Ti1 N3 C18 120.40(16) yes
S2 N3 C18 116.00(16) yes
Ti1 N4 C26 121.64(18) yes
Ti1 N4 C27 126.85(18) yes
C26 N4 C27 110.9(2) yes
Ti1 N5 C28 127.50(16) yes
Ti1 N5 C29 120.22(16) yes
C28 N5 C29 112.3(2) yes
N2 S1 O1 108.94(10) yes
N2 S1 O2 111.80(11) yes
O1 S1 O2 116.96(12) yes
N2 S1 C10 103.41(11) yes
O1 S1 C10 108.74(12) yes
O2 S1 C10 106.05(12) yes
N3 S2 O3 108.82(11) yes
N3 S2 O4 109.36(11) yes
O3 S2 O4 117.28(11) yes
N3 S2 C19 106.95(11) yes
O3 S2 C19 107.03(12) yes
O4 S2 C19 106.91(11) yes
N1 C1 C2 117.32(19) yes
N1 C1 H12 107.5 no
C2 C1 H12 107.5 no
N1 C1 H1072 107.4 no
C2 C1 H1072 107.4 no
H12 C1 H1072 109.5 no
C1 C2 C3 120.5(2) yes
C1 C2 C7 120.7(2) yes
C3 C2 C7 118.7(3) yes
C2 C3 C4 120.1(3) yes
C2 C3 H31 119.8 no
C4 C3 H31 120.1 no
C3 C4 C5 120.0(3) yes
C3 C4 H41 120.2 no
C5 C4 H41 119.7 no
C4 C5 C6 120.4(3) yes
C4 C5 H51 119.9 no
C6 C5 H51 119.7 no
C5 C6 C7 119.9(3) yes
C5 C6 H61 119.9 no
C7 C6 H61 120.2 no
C2 C7 C6 120.8(3) yes
C2 C7 H71 119.4 no
C6 C7 H71 119.8 no
N1 C8 C9 109.20(19) yes
N1 C8 H81 109.3 no
C9 C8 H81 109.3 no
N1 C8 H82 109.6 no
C9 C8 H82 109.9 no
H81 C8 H82 109.5 no
C8 C9 N2 108.36(19) yes
C8 C9 H91 110.1 no
N2 C9 H91 109.7 no
C8 C9 H92 109.5 no
N2 C9 H92 109.6 no
H91 C9 H92 109.5 no
S1 C10 C11 120.7(2) yes
S1 C10 C15 119.1(2) yes
C11 C10 C15 120.0(3) yes
C10 C11 C12 119.5(3) yes
C10 C11 H111 120.0 no
C12 C11 H111 120.6 no
C11 C12 C13 121.3(3) yes
C11 C12 H121 119.4 no
C13 C12 H121 119.3 no
C12 C13 C14 118.7(3) yes
C12 C13 C16 121.2(3) yes
C14 C13 C16 120.0(3) yes
C13 C14 C15 120.7(3) yes
C13 C14 H141 119.6 no
C15 C14 H141 119.7 no
C10 C15 C14 119.7(3) yes
C10 C15 H11 120.2 no
C14 C15 H11 120.1 no
C13 C16 H161 110.1 no
C13 C16 H162 109.2 no
H161 C16 H162 109.5 no
C13 C16 H163 109.2 no
H161 C16 H163 109.5 no
H162 C16 H163 109.5 no
N1 C17 C18 109.58(19) yes
N1 C17 H171 109.2 no
C18 C17 H171 109.3 no
N1 C17 H172 109.4 no
C18 C17 H172 109.9 no
H171 C17 H172 109.5 no
C17 C18 N3 107.39(19) yes
C17 C18 H181 110.5 no
N3 C18 H181 109.8 no
C17 C18 H182 109.7 no
N3 C18 H182 110.0 no
H181 C18 H182 109.5 no
S2 C19 C20 120.24(19) yes
S2 C19 C24 119.73(19) yes
C20 C19 C24 120.0(2) yes
C19 C20 C21 119.7(2) yes
C19 C20 H201 119.7 no
C21 C20 H201 120.6 no
C20 C21 C22 121.1(3) yes
C20 C21 H211 119.6 no
C22 C21 H211 119.3 no
C21 C22 C23 118.2(2) yes
C21 C22 C25 120.9(2) yes
C23 C22 C25 120.9(2) yes
C22 C23 C24 121.4(2) yes
C22 C23 H231 119.3 no
C24 C23 H231 119.3 no
C19 C24 C23 119.6(2) yes
C19 C24 H241 119.8 no
C23 C24 H241 120.5 no
C22 C25 H251 109.7 no
C22 C25 H252 109.2 no
H251 C25 H252 109.5 no
C22 C25 H253 109.5 no
H251 C25 H253 109.5 no
H252 C25 H253 109.5 no
N4 C26 H261 109.0 no
N4 C26 H262 108.8 no
H261 C26 H262 109.5 no
N4 C26 H263 109.9 no
H261 C26 H263 109.8 no
H262 C26 H263 109.8 no
N4 C27 H271 109.9 no
N4 C27 H272 109.8 no
H271 C27 H272 109.5 no
N4 C27 H273 109.1 no
H271 C27 H273 109.3 no
H272 C27 H273 109.3 no
N5 C28 H281 109.3 no
N5 C28 H282 109.3 no
H281 C28 H282 109.5 no
N5 C28 H283 109.6 no
H281 C28 H283 109.5 no
H282 C28 H283 109.5 no
N5 C29 H291 109.6 no
N5 C29 H292 109.5 no
H291 C29 H292 109.5 no
N5 C29 H293 109.4 no
H291 C29 H293 109.4 no
H292 C29 H293 109.4 no
C102 C101 C107 125.2(10) yes
C102 C101 H1011 116.6 no
C107 C101 H1011 118.2 no
C101 C102 C103 126.1(8) yes
C101 C102 H1021 118.1 no
C103 C102 H1021 115.8 no
C102 C103 C104 129.1(7) yes
C102 C103 H1031 115.5 no
C104 C103 H1031 115.3 no
C103 C104 C105 128.3(8) yes
C103 C104 H1041 115.7 no
C105 C104 H1041 116.0 no
C104 C105 C106 127.6(10) yes
C104 C105 H1051 116.3 no
C106 C105 H1051 116.1 no
C105 C106 C107 129.5(10) yes
C105 C106 H1061 116.4 no
C107 C106 H1061 114.0 no
C106 C107 C101 133.2(10) yes
C106 C107 H1071 113.8 no
C101 C107 H1071 112.9 no

loop_
_geom_bond_atom_site_label_1
_geom_bond_atom_site_label_2
_geom_bond_distance
_geom_bond_publ_flag
Ti1 N1 2.278(2) yes
Ti1 N2 2.081(2) yes
Ti1 N3 2.041(2) yes
Ti1 N4 1.889(2) yes
Ti1 N5 1.8775(19) yes
N1 C1 1.497(3) yes
N1 C8 1.479(3) yes
N1 C17 1.481(3) yes
N2 S1 1.6056(19) yes
N2 C9 1.479(3) yes
N3 S2 1.622(2) yes
N3 C18 1.473(3) yes
N4 C26 1.461(3) yes
N4 C27 1.456(3) yes
N5 C28 1.451(3) yes
N5 C29 1.447(3) yes
S1 O1 1.4387(19) yes
S1 O2 1.4413(19) yes
S1 C10 1.775(3) yes
S2 O3 1.4348(18) yes
S2 O4 1.4436(18) yes
S2 C19 1.773(2) yes
C1 C2 1.510(3) yes
C1 H12 1.000 no
C1 H1072 1.000 no
C2 C3 1.390(4) yes
C2 C7 1.392(4) yes
C3 C4 1.398(4) yes
C3 H31 1.000 no
C4 C5 1.375(4) yes
C4 H41 1.000 no
C5 C6 1.374(4) yes
C5 H51 1.000 no
C6 C7 1.385(4) yes
C6 H61 1.000 no
C7 H71 1.000 no
C8 C9 1.512(3) yes
C8 H81 1.000 no
C8 H82 1.000 no
C9 H91 1.000 no
C9 H92 1.000 no
C10 C11 1.388(4) yes
C10 C15 1.395(4) yes
C11 C12 1.384(4) yes
C11 H111 1.000 no
C12 C13 1.383(4) yes
C12 H121 1.000 no
C13 C14 1.395(4) yes
C13 C16 1.511(4) yes
C14 C15 1.381(4) yes
C14 H141 1.000 no
C15 H11 0.987 no
C16 H161 1.000 no
C16 H162 1.000 no
C16 H163 1.000 no
C17 C18 1.513(3) yes
C17 H171 1.000 no
C17 H172 1.000 no
C18 H181 1.000 no
C18 H182 1.000 no
C19 C20 1.387(4) yes
C19 C24 1.388(3) yes
C20 C21 1.384(4) yes
C20 H201 1.000 no
C21 C22 1.389(4) yes
C21 H211 1.000 no
C22 C23 1.391(4) yes
C22 C25 1.507(4) yes
C23 C24 1.379(4) yes
C23 H231 1.000 no
C24 H241 1.000 no
C25 H251 1.000 no
C25 H252 1.000 no
C25 H253 1.000 no
C26 H261 1.000 no
C26 H262 1.000 no
C26 H263 1.000 no
C27 H271 1.000 no
C27 H272 1.000 no
C27 H273 1.000 no
C28 H281 1.000 no
C28 H282 1.000 no
C28 H283 1.000 no
C29 H291 1.000 no
C29 H292 1.000 no
C29 H293 1.000 no
C101 C102 1.208(9) yes
C101 C107 1.152(10) yes
C101 H1011 1.000 no
C102 C103 1.245(8) yes
C102 H1021 1.000 no
C103 C104 1.223(8) yes
C103 H1031 1.000 no
C104 C105 1.157(9) yes
C104 H1041 1.000 no
C105 C106 1.155(10) yes
C105 H1051 1.000 no
C106 C107 1.187(11) yes
C106 H1061 1.000 no
C107 H1071 1.000 no
